data_4100074
_journal_name_full 'Journal of the American Chemical Society'
_journal_paper_doi 10.1021/ja0436289
_journal_year 2005
_chemical_formula_sum 'C1.65 H10 N0.82 O5.24 Se U0.59'
_chemical_formula_weight 344.14
_space_group_IT_number 44
_symmetry_cell_setting orthorhombic
_symmetry_space_group_name_Hall 'I -2 2'
_symmetry_space_group_name_H-M 'I 2 m m'
_cell_angle_alpha 90.00
_cell_angle_beta 90.00
_cell_angle_gamma 90.00
_cell_formula_units_Z 68
_cell_length_a 10.8864(5)
_cell_length_b 29.532(2)
_cell_length_c 47.439(2)
_cell_measurement_temperature 293(2)
_cell_volume 15251.5(14)
_cod_depositor_comments
;
The following automatic conversions were performed:
'_symmetry_cell_setting' value 'Orthorhombic' changed to 'orthorhombic'
according to '/home/saulius/struct/CIF-dictionaries/cif_core.dic'
dictionary named 'cif_core.dic' version 2.4.1 from 2010-06-29.

Automatic conversion script
Id: cif_fix_enum 1527 2010-12-29 10:47:43Z saulius 
;
_cod_original_sg_symbol_H-M 'I ?'
_cod_database_code 4100074

loop_
_symmetry_equiv_pos_as_xyz
'x, y, z'
'x, -y, -z'
'x, -y, z'
'x, y, -z'
'x+1/2, y+1/2, z+1/2'
'x+1/2, -y+1/2, -z+1/2'
'x+1/2, -y+1/2, z+1/2'
'x+1/2, y+1/2, -z+1/2'

loop_
_atom_site_label
_atom_site_type_symbol
_atom_site_fract_x
_atom_site_fract_y
_atom_site_fract_z
_atom_site_U_iso_or_equiv
_atom_site_adp_type
_atom_site_occupancy
_atom_site_symmetry_multiplicity
_atom_site_calc_flag
_atom_site_refinement_flags
_atom_site_disorder_assembly
_atom_site_disorder_group
U1 U 0.77463(8) 0.37973(3) 0.19333(2) 0.0333(2) Uani 1 1 d . . .
U2 U 0.75765(9) 0.19044(3) 0.33211(2) 0.0326(2) Uani 1 1 d . . .
U3 U 1.25117(12) 0.5000 0.21762(3) 0.0352(3) Uani 1 2 d S . .
U4 U 0.31455(9) 0.29786(4) 0.36692(2) 0.0393(3) Uani 1 1 d . . .
U5 U 0.7748(3) 0.34363(10) 0.44485(6) 0.0685(10) Uiso 0.554(5) 1 d PD . .
U6 U 0.7653(3) 0.36592(9) 0.43225(6) 0.0474(10) Uiso 0.446(5) 1 d P . .
U7 U 0.3086(8) 0.3530(5) 0.5000 0.056(4) Uiso 0.231(16) 2 d SP . .
U8 U 0.3106(3) 0.37051(19) 0.49027(10) 0.0540(13) Uiso 0.385(8) 1 d P . .
Se1 Se 0.4570(2) 0.23186(8) 0.30756(6) 0.0304(6) Uani 1 1 d . . .
Se2 Se 1.4418(2) 0.41364(9) 0.17902(6) 0.0354(6) Uani 1 1 d . . .
Se3 Se 0.6298(4) 0.41195(16) 0.5000 0.0464(10) Uani 1 2 d SD . .
Se4 Se 1.0994(2) 0.38401(8) 0.21918(6) 0.0334(6) Uani 1 1 d . . .
Se5 Se 1.0855(2) 0.22030(9) 0.33096(6) 0.0344(6) Uani 1 1 d . . .
Se6 Se 0.6939(4) 0.5000 0.19410(14) 0.0615(15) Uani 1 2 d SD . .
Se7 Se 0.6517(3) 0.28424(16) 0.37672(11) 0.0551(16) Uani 0.780(11) 1 d PD . .
Se8 Se 0.9977(5) 0.2997(3) 0.39398(14) 0.089(3) Uani 0.684(12) 1 d PD . .
Se9 Se -0.0071(14) 0.3767(5) 0.5000 0.091(6) Uiso 0.47(2) 2 d SPD . .
Se10 Se 0.4329(7) 0.3851(3) 0.41864(17) 0.070(3) Uiso 0.518(12) 1 d PD . .
Se11 Se 1.1278(12) 0.3111(4) 0.4334(3) 0.068(4) Uiso 0.316(12) 1 d P . .
Se12 Se -0.0350(13) 0.3397(5) 0.4887(3) 0.061(5) Uiso 0.264(11) 1 d P . .
Se13 Se 0.8496(13) 0.2721(5) 0.3863(3) 0.048(5) Uiso 0.220(11) 1 d P . .
Se14 Se 0.4314(10) 0.3387(4) 0.4377(2) 0.086(4) Uiso 0.482(12) 1 d PD . .
O1 O 1.197(3) 0.5000 0.1824(6) 0.049(7) Uiso 1 2 d S . .
O2 O 0.9566(17) 0.4012(6) 0.2192(4) 0.038(4) Uiso 1 1 d . . .
O3 O 1.128(2) 0.2646(8) 0.3472(5) 0.054(5) Uiso 1 1 d . . .
O4 O 0.9608(19) 0.2061(7) 0.3489(4) 0.049(5) Uiso 1 1 d . . .
O5 O 1.1853(18) 0.4268(7) 0.2304(4) 0.042(5) Uiso 1 1 d . . .
O6 O 1.3953(19) 0.3642(7) 0.1898(4) 0.043(5) Uiso 1 1 d . . .
O7 O 1.5891(16) 0.4132(6) 0.1738(4) 0.036(4) Uiso 1 1 d . . .
O8 O 0.342(2) 0.2468(8) 0.3836(5) 0.065(6) Uiso 1 1 d . . .
O9 O 1.0585(17) 0.2309(7) 0.2987(4) 0.038(4) Uiso 1 1 d . . .
O10 O 0.7413(18) 0.2614(6) 0.3548(4) 0.045(5) Uiso 1 1 d . . .
O11 O 0.535(2) 0.3063(7) 0.3602(5) 0.050(5) Uiso 1 1 d . . .
O12 O 1.1252(16) 0.3429(6) 0.2403(4) 0.037(4) Uiso 1 1 d . . .
O13 O 0.7354(16) 0.1637(6) 0.3639(4) 0.038(4) Uiso 1 1 d . . .
O14 O 1.1326(19) 0.3709(7) 0.1872(4) 0.043(5) Uiso 1 1 d . . .
O15 O 0.6900(18) 0.3671(7) 0.2239(4) 0.044(5) Uiso 1 1 d . . .
O16 O 0.8794(18) 0.3108(6) 0.2041(4) 0.041(4) Uiso 1 1 d . . .
O17 O 0.5473(17) 0.2139(7) 0.3317(4) 0.040(4) Uiso 1 1 d . . .
O18 O 0.780(2) 0.2175(7) 0.3003(4) 0.051(5) Uiso 1 1 d . . .
O19 O 1.3594(16) 0.2680(6) 0.3222(4) 0.037(4) Uiso 1 1 d . . .
O20 O 1.1413(16) 0.3128(10) 0.3971(6) 0.083(8) Uiso 1 1 d D . .
O21 O 1.5242(17) 0.2563(6) 0.2823(4) 0.039(4) Uiso 1 1 d . . .
O22 O 1.1875(19) 0.1797(7) 0.3352(4) 0.046(5) Uiso 1 1 d . . .
O23 O 0.779(2) 0.4573(7) 0.2038(4) 0.052(5) Uiso 1 1 d . . .
O24 O 0.284(2) 0.3483(7) 0.3500(4) 0.056(5) Uiso 1 1 d . . .
O25 O 1.4185(17) 0.4497(7) 0.2039(4) 0.041(4) Uiso 1 1 d . . .
O26 O 1.018(3) 0.5000 0.2293(7) 0.055(8) Uiso 1 2 d S . .
O27 O 1.3787(19) 0.4271(7) 0.1487(4) 0.048(5) Uiso 1 1 d . . .
O28 O 0.8560(18) 0.3904(7) 0.1616(4) 0.046(5) Uiso 1 1 d . . .
O29 O 0.620(4) 0.2478(11) 0.4011(6) 0.116(12) Uiso 1 1 d D . .
O30 O 0.733(4) 0.5000 0.1604(5) 0.100 Uiso 1 2 d SD . .
O31 O 1.312(3) 0.5000 0.2518(7) 0.056(8) Uiso 1 2 d S . .
O32 O 0.742(4) 0.3233(14) 0.3937(9) 0.133(13) Uiso 1 1 d . . .
O33 O 0.950(3) 0.3189(12) 0.4250(5) 0.127(13) Uiso 1 1 d D . .
O34 O 0.485(3) 0.4136(15) 0.5000 0.100 Uiso 1 2 d SD . .
O35 O 0.690(3) 0.4074(11) 0.4674(7) 0.100 Uiso 1 1 d D . .
O36 O 0.732(3) 0.2927(7) 0.4585(7) 0.100 Uiso 1 1 d D . .
O37 O 0.765(4) 0.3889(8) 0.4238(6) 0.100 Uiso 1 1 d D . .
O38 O 0.013(4) 0.4311(8) 0.5000 0.100 Uiso 1 2 d SD . .
O39 O 0.912(3) 0.3192(10) 0.3701(5) 0.100 Uiso 1 1 d D . .
O40 O 0.671(4) 0.4661(7) 0.5000 0.100 Uiso 1 2 d SD . .
O41 O -0.087(2) 0.3681(11) 0.4718(4) 0.100 Uiso 1 1 d D . .
O42 O 0.124(3) 0.3493(13) 0.5000 0.100 Uiso 1 2 d SD . .
O43 O 0.984(3) 0.2452(6) 0.3987(7) 0.100 Uiso 1 1 d D . .
O44 O 0.5454(17) 0.5000 0.1950(10) 0.100 Uiso 1 2 d SD . .
O45 O 0.5788(18) 0.3902(18) 0.4158(11) 0.100 Uiso 0.518(12) 1 d PD . .
O45A O 0.568(6) 0.360(2) 0.4349(14) 0.087(18) Uiso 0.482(12) 1 d P . .
O46 O 0.364(3) 0.4241(9) 0.4006(6) 0.100 Uiso 1 1 d D . .
O47 O 0.377(3) 0.3831(11) 0.4504(4) 0.100 Uiso 1 1 d D . .
O48 O 0.383(3) 0.3372(7) 0.4069(6) 0.100 Uiso 1 1 d D . .
O49 O 1.237(2) 0.2511(7) 0.2554(5) 0.056(5) Uiso 1 1 d . . .
O50 O 0.358(5) 0.3131(17) 0.5000 0.100 Uiso 1 2 d S . .
O51 O 0.444(7) 0.2849(9) 0.4435(15) 0.100 Uiso 0.482(12) 1 d PD . .
Q1 C 0.975(11) 0.5000 0.156(3) 0.100 Uiso 0.71(18) 2 d SP . .
Q2 C 1.073(5) 0.4343(18) 0.1352(12) 0.100 Uiso 1 1 d . . .
Q3 C 0.502(7) 0.5000 0.1265(17) 0.100 Uiso 0.98(14) 2 d SP . .
Q4 C 0.499(12) 0.5000 0.550(3) 0.100 Uiso 0.8(2) 2 d SP . .
Q5 C 0.974(5) 0.3420(18) 0.1099(12) 0.100 Uiso 1 1 d . . .
Q6 C 0.508(17) 0.238(5) 0.454(3) 0.100 Uiso 0.38(13) 1 d P . .
Q7 C 0.438(11) 0.245(3) 0.446(2) 0.100 Uiso 0.61(13) 1 d P . .
Q8 C 0.920(5) 0.3000(19) 0.2709(12) 0.100 Uiso 1 1 d . . .
Q9 C 0.855(5) 0.3341(19) 0.2883(12) 0.100 Uiso 1 1 d . . .
Q10 C 0.924(5) 0.3482(19) 0.3115(12) 0.100 Uiso 0.99(10) 1 d P . .
Q11 C 1.005(5) 0.3796(19) 0.3041(12) 0.100 Uiso 1 1 d . . .
Q12 C 1.395(5) 0.3274(19) 0.2517(12) 0.100 Uiso 1 1 d . . .
Q14 C 0.284(10) 0.235(4) 0.451(2) 0.080 Uiso 0.41(8) 1 d P . .
Q15 C 1.406(6) 0.372(2) 0.2705(15) 0.080 Uiso 0.66(9) 1 d P . .
Q16 C 1.494(6) 0.382(2) 0.2873(15) 0.080 Uiso 0.66(9) 1 d P . .
Q17 C 1.24(4) 0.319(13) 0.284(8) 0.080 Uiso 0.12(8) 1 d P . .
Q18 C 0.182(6) 0.261(2) 0.4490(14) 0.080 Uiso 0.69(9) 1 d P . .
Q19 C 1.520(6) 0.425(2) 0.2997(14) 0.080 Uiso 0.71(9) 1 d P . .
Q20 C 0.967(6) 0.5000 0.1372(18) 0.100 Uiso 1.24(18) 2 d SP . .
Q21 C 1.287(18) 0.5000 0.069(4) 0.100 Uiso 0.41(13) 2 d SP . .
Q22 C 0.220(8) 0.5000 0.4652(19) 0.100 Uiso 0.84(14) 2 d SP . .
Q23 C 0.108(10) 0.5000 0.370(2) 0.100 Uiso 0.76(14) 2 d SP . .
Q24 C 0.476(10) 0.150(4) 0.5000 0.100 Uiso 0.69(14) 2 d SP . .
Q25 C 0.114(9) 0.469(3) 0.418(2) 0.100 Uiso 0.53(10) 1 d P . .
Q26 C 1.644(13) 0.449(5) 0.287(3) 0.100 Uiso 0.37(9) 1 d P . .
Q27 C 0.553(12) 0.5000 0.563(3) 0.100 Uiso 0.8(2) 2 d SP . .
Q28 C 0.878(14) 0.137(5) 0.440(3) 0.100 Uiso 0.36(10) 1 d P . .
Q29 C 0.714(6) 0.357(2) 0.1044(15) 0.100 Uiso 0.76(10) 1 d P . .
Q30 C 0.704(14) 0.453(6) 0.062(3) 0.100 Uiso 0.34(10) 1 d P . .
Q31 C 0.237(6) 0.412(2) 0.4908(12) 0.100 Uiso 0.79(8) 1 d P . .

loop_
_atom_site_aniso_label
_atom_site_aniso_U_11
_atom_site_aniso_U_22
_atom_site_aniso_U_33
_atom_site_aniso_U_23
_atom_site_aniso_U_13
_atom_site_aniso_U_12
U1 0.0183(4) 0.0270(4) 0.0545(6) -0.0021(4) 0.0016(4) -0.0010(4)
U2 0.0190(4) 0.0339(5) 0.0450(5) -0.0039(4) 0.0015(4) 0.0013(4)
U3 0.0230(6) 0.0268(6) 0.0559(9) 0.000 -0.0044(6) 0.000
U4 0.0237(4) 0.0475(6) 0.0467(6) -0.0114(5) 0.0001(4) 0.0007(4)
Se1 0.0184(11) 0.0290(13) 0.0439(15) -0.0030(11) 0.0026(10) -0.0007(10)
Se2 0.0203(11) 0.0302(13) 0.0557(17) -0.0006(12) -0.0037(11) 0.0008(10)
Se3 0.045(2) 0.053(3) 0.042(2) 0.000 0.000 0.009(2)
Se4 0.0200(11) 0.0259(12) 0.0541(17) -0.0012(11) -0.0030(11) 0.0004(10)
Se5 0.0196(11) 0.0337(13) 0.0499(16) -0.0101(12) 0.0046(11) 0.0000(10)
Se6 0.031(2) 0.027(2) 0.127(5) 0.000 -0.026(3) 0.000
Se7 0.030(2) 0.061(3) 0.074(3) -0.034(2) -0.0064(18) 0.0077(18)
Se8 0.033(3) 0.159(7) 0.076(4) -0.047(4) 0.006(3) 0.008(3)
